data_4302117
loop_
_publ_author_name
'Li Wang'
'Wei You'
'Wei Huang'
'Cheng Wang'
'Xiao-Zeng You'

_publ_section_title
;
Alteration of Molecular Conformations, Coordination Modes, and
Architectures for a Novel 3,8-Diimidazol-1,10-phenanthroline Compound in
the Construction of Cadmium(II) and Zinc(II) Homochiral Coordination
Polymers Involving an Auxiliary Chiral Camphorate Ligand
;
_journal_name_full 'Inorganic Chemistry'
_journal_page_first 4295
_journal_page_last 4305
_journal_paper_doi 10.1021/ic802445q
_journal_volume 48
_journal_year 2009
_chemical_formula_moiety 'C18 H12 N6, 2(H2 O)'
_chemical_formula_sum 'C18 H16 N6 O2'
_chemical_formula_weight 348.37
_chemical_name_systematic
; 
 ? 
;
_space_group_IT_number 2
_symmetry_cell_setting triclinic
_symmetry_space_group_name_Hall '-P 1'
_symmetry_space_group_name_H-M 'P -1'
_atom_sites_solution_hydrogens geom
_atom_sites_solution_primary direct
_atom_sites_solution_secondary difmap
_audit_creation_method SHELXL-97
_cell_angle_alpha 87.277(2)
_cell_angle_beta 81.357(1)
_cell_angle_gamma 73.104(2)
_cell_formula_units_Z 2
_cell_length_a 7.1935(10)
_cell_length_b 8.4279(11)
_cell_length_c 14.0808(19)
_cell_measurement_reflns_used 665
_cell_measurement_temperature 291(2)
_cell_measurement_theta_max 23.444
_cell_measurement_theta_min 2.913
_cell_volume 807.53(19)
_computing_cell_refinement SMART
_computing_data_collection 'SMART (Bruker, 2000)'
_computing_data_reduction 'SAINT (Bruker, 2000)'
_computing_molecular_graphics SHELXTL
_computing_publication_material SHELXTL
_computing_structure_refinement SHELXTL
_computing_structure_solution 'SHELXTL (Bruker, 2000)'
_diffrn_ambient_temperature 291(2)
_diffrn_measured_fraction_theta_full 0.989
_diffrn_measured_fraction_theta_max 0.989
_diffrn_measurement_device_type 'Bruker SMART 1K CCD area detector'
_diffrn_measurement_method '\f and \w scans'
_diffrn_radiation_monochromator graphite
_diffrn_radiation_source 'fine-focus sealed tube'
_diffrn_radiation_type MoK\a
_diffrn_radiation_wavelength 0.71073
_diffrn_reflns_av_R_equivalents 0.0352
_diffrn_reflns_av_sigmaI/netI 0.0840
_diffrn_reflns_limit_h_max 8
_diffrn_reflns_limit_h_min -8
_diffrn_reflns_limit_k_max 9
_diffrn_reflns_limit_k_min -10
_diffrn_reflns_limit_l_max 16
_diffrn_reflns_limit_l_min -13
_diffrn_reflns_number 4134
_diffrn_reflns_theta_full 25.01
_diffrn_reflns_theta_max 25.01
_diffrn_reflns_theta_min 2.53
_exptl_absorpt_coefficient_mu 0.099
_exptl_absorpt_correction_T_max 0.9912
_exptl_absorpt_correction_T_min 0.9862
_exptl_absorpt_correction_type multi-scan
_exptl_absorpt_process_details 'SADABS (Bruker, 2000)'
_exptl_crystal_colour colorless
_exptl_crystal_density_diffrn 1.433
_exptl_crystal_density_method 'not measured'
_exptl_crystal_description block
_exptl_crystal_F_000 364
_exptl_crystal_size_max 0.12
_exptl_crystal_size_mid 0.12
_exptl_crystal_size_min 0.10
_refine_diff_density_max 0.187
_refine_diff_density_min -0.230
_refine_diff_density_rms 0.043
_refine_ls_extinction_method none
_refine_ls_goodness_of_fit_ref 0.783
_refine_ls_hydrogen_treatment constr
_refine_ls_matrix_type full
_refine_ls_number_parameters 235
_refine_ls_number_reflns 2816
_refine_ls_number_restraints 0
_refine_ls_restrained_S_all 0.783
_refine_ls_R_factor_all 0.1047
_refine_ls_R_factor_gt 0.0451
_refine_ls_shift/su_max 0.000
_refine_ls_shift/su_mean 0.000
_refine_ls_structure_factor_coef Fsqd
_refine_ls_weighting_details 'calc w=1/[\s^2^(Fo^2^)+(0.0404P)^2^] where P=(Fo^2^+2Fc^2^)/3'
_refine_ls_weighting_scheme calc
_refine_ls_wR_factor_gt 0.0898
_refine_ls_wR_factor_ref 0.1067
_reflns_number_gt 1297
_reflns_number_total 2816
_reflns_threshold_expression >2sigma(I)
_cod_data_source_file ic802445q_si_003.cif
_cod_data_source_block a
_cod_database_code 4302117

loop_
_symmetry_equiv_pos_as_xyz
'x, y, z'
'-x, -y, -z'

loop_
_atom_site_label
_atom_site_type_symbol
_atom_site_fract_x
_atom_site_fract_y
_atom_site_fract_z
_atom_site_U_iso_or_equiv
_atom_site_adp_type
_atom_site_occupancy
_atom_site_symmetry_multiplicity
_atom_site_calc_flag
_atom_site_refinement_flags
_atom_site_disorder_assembly
_atom_site_disorder_group
C1 C 0.3151(4) 0.1539(3) 0.57533(18) 0.0460(7) Uani 1 1 d . . .
H1 H 0.3531 0.0394 0.5835 0.055 Uiso 1 1 calc R . .
C2 C 0.2077(4) 0.2523(3) 0.65377(17) 0.0387(6) Uani 1 1 d . . .
C3 C 0.1535(3) 0.4198(3) 0.64341(17) 0.0420(7) Uani 1 1 d . . .
H3 H 0.0825 0.4874 0.6946 0.050 Uiso 1 1 calc R . .
C4 C 0.2057(3) 0.4896(3) 0.55485(17) 0.0384(6) Uani 1 1 d . . .
C5 C 0.1534(4) 0.6652(3) 0.53851(19) 0.0460(7) Uani 1 1 d . . .
H5 H 0.0827 0.7365 0.5882 0.055 Uiso 1 1 calc R . .
C6 C 0.2047(4) 0.7286(3) 0.45253(18) 0.0453(7) Uani 1 1 d . . .
H6 H 0.1698 0.8430 0.4438 0.054 Uiso 1 1 calc R . .
C7 C 0.3126(3) 0.6224(3) 0.37405(18) 0.0386(6) Uani 1 1 d . . .
C8 C 0.3666(4) 0.6851(3) 0.28323(18) 0.0444(7) Uani 1 1 d . . .
H8 H 0.3346 0.7989 0.2722 0.053 Uiso 1 1 calc R . .
C9 C 0.4668(4) 0.5766(3) 0.21137(18) 0.0428(7) Uani 1 1 d . . .
C10 C 0.5131(4) 0.4061(3) 0.23075(18) 0.0484(7) Uani 1 1 d . . .
H10 H 0.5801 0.3334 0.1811 0.058 Uiso 1 1 calc R . .
C11 C 0.3661(3) 0.4500(3) 0.38695(17) 0.0378(6) Uani 1 1 d . . .
C12 C 0.3126(3) 0.3815(3) 0.47922(17) 0.0375(6) Uani 1 1 d . . .
C13 C 0.1692(5) 0.0130(3) 0.7574(2) 0.0671(9) Uani 1 1 d . . .
H13 H 0.2116 -0.0662 0.7091 0.080 Uiso 1 1 calc R . .
C14 C 0.0640(4) 0.1276(4) 0.8921(2) 0.0603(8) Uani 1 1 d . . .
H14 H 0.0193 0.1437 0.9574 0.072 Uiso 1 1 calc R . .
C15 C 0.0879(4) 0.2481(3) 0.82969(19) 0.0604(8) Uani 1 1 d . . .
H15 H 0.0614 0.3601 0.8434 0.073 Uiso 1 1 calc R . .
C16 C 0.6714(4) 0.5526(3) 0.05013(19) 0.0544(8) Uani 1 1 d . . .
H16 H 0.7526 0.4463 0.0586 0.065 Uiso 1 1 calc R . .
C17 C 0.5398(5) 0.7858(3) -0.0105(2) 0.0634(9) Uani 1 1 d . . .
H17 H 0.5136 0.8735 -0.0538 0.076 Uiso 1 1 calc R . .
C18 C 0.4386(4) 0.7852(3) 0.0777(2) 0.0607(8) Uani 1 1 d . . .
H18 H 0.3328 0.8696 0.1059 0.073 Uiso 1 1 calc R . .
N1 N 0.3653(3) 0.2146(2) 0.49062(14) 0.0435(6) Uani 1 1 d . . .
N2 N 0.4672(3) 0.3431(2) 0.31530(15) 0.0456(6) Uani 1 1 d . . .
N3 N 0.1589(3) 0.1741(2) 0.74209(14) 0.0432(6) Uani 1 1 d . . .
N4 N 0.1139(4) -0.0213(3) 0.84685(17) 0.0664(7) Uani 1 1 d . . .
N5 N 0.5232(3) 0.6344(2) 0.11804(15) 0.0459(6) Uani 1 1 d . . .
N6 N 0.6868(4) 0.6402(3) -0.02851(16) 0.0581(7) Uani 1 1 d . . .
O1 O 1.0306(3) 0.3048(2) 0.17504(13) 0.0722(6) Uani 1 1 d . . .
H1A H 1.0753 0.3429 0.1224 0.108 Uiso 1 1 d R . .
H1B H 0.9886 0.2264 0.1598 0.108 Uiso 1 1 d R . .
O2 O 0.2611(3) 0.0796(2) 0.30078(16) 0.0949(8) Uani 1 1 d . . .
H2A H 0.3129 0.1219 0.3397 0.142 Uiso 1 1 d R . .
H2B H 0.1593 0.1550 0.2892 0.142 Uiso 1 1 d R . .

loop_
_atom_site_aniso_label
_atom_site_aniso_U_11
_atom_site_aniso_U_22
_atom_site_aniso_U_33
_atom_site_aniso_U_23
_atom_site_aniso_U_13
_atom_site_aniso_U_12
C1 0.0499(18) 0.0363(16) 0.0475(18) 0.0028(13) -0.0030(15) -0.0083(13)
C2 0.0373(15) 0.0426(16) 0.0360(15) -0.0007(12) -0.0036(13) -0.0121(13)
C3 0.0402(16) 0.0406(16) 0.0431(17) -0.0062(13) -0.0009(14) -0.0098(13)
C4 0.0339(15) 0.0369(15) 0.0423(16) -0.0049(13) -0.0031(13) -0.0076(12)
C5 0.0469(17) 0.0388(16) 0.0489(18) -0.0100(13) -0.0023(14) -0.0078(13)
C6 0.0468(17) 0.0332(15) 0.0528(18) -0.0028(13) -0.0036(15) -0.0079(13)
C7 0.0354(15) 0.0368(15) 0.0425(16) -0.0006(12) -0.0041(13) -0.0091(12)
C8 0.0443(16) 0.0354(15) 0.0531(18) -0.0004(13) -0.0067(15) -0.0110(13)
C9 0.0436(17) 0.0434(16) 0.0415(16) 0.0035(13) -0.0027(14) -0.0150(13)
C10 0.0585(19) 0.0370(16) 0.0450(18) -0.0041(13) 0.0010(15) -0.0102(14)
C11 0.0359(15) 0.0369(15) 0.0392(16) -0.0014(12) -0.0024(13) -0.0096(12)
C12 0.0334(15) 0.0349(15) 0.0424(16) -0.0032(12) -0.0054(13) -0.0064(12)
C13 0.097(3) 0.0453(19) 0.052(2) -0.0062(15) 0.0126(18) -0.0209(17)
C14 0.076(2) 0.064(2) 0.0412(18) 0.0000(16) -0.0014(17) -0.0242(18)
C15 0.085(2) 0.0534(18) 0.0420(18) -0.0083(15) -0.0005(17) -0.0212(17)
C16 0.063(2) 0.0490(18) 0.0484(19) 0.0025(15) -0.0001(16) -0.0152(15)
C17 0.082(2) 0.0473(19) 0.057(2) 0.0105(15) -0.0038(18) -0.0173(17)
C18 0.066(2) 0.0439(18) 0.064(2) 0.0132(15) 0.0003(18) -0.0090(15)
N1 0.0472(14) 0.0336(12) 0.0439(14) -0.0012(10) 0.0023(11) -0.0067(10)
N2 0.0529(14) 0.0381(13) 0.0411(13) -0.0010(11) 0.0035(12) -0.0108(11)
N3 0.0486(14) 0.0406(13) 0.0385(13) -0.0010(11) -0.0023(11) -0.0116(11)
N4 0.090(2) 0.0537(16) 0.0495(16) 0.0031(13) 0.0037(15) -0.0193(14)
N5 0.0501(14) 0.0422(13) 0.0442(14) 0.0042(11) -0.0015(12) -0.0144(11)
N6 0.0744(18) 0.0527(15) 0.0472(15) 0.0040(12) 0.0015(13) -0.0239(14)
O1 0.0923(16) 0.0606(13) 0.0587(13) -0.0003(10) 0.0097(12) -0.0244(11)
O2 0.1126(18) 0.0491(13) 0.131(2) -0.0039(12) -0.0489(17) -0.0193(12)

loop_
_atom_type_symbol
_atom_type_description
_atom_type_scat_dispersion_real
_atom_type_scat_dispersion_imag
_atom_type_scat_source
C C 0.0033 0.0016 'International Tables Vol C Tables 4.2.6.8 and 6.1.1.4'
H H 0.0000 0.0000 'International Tables Vol C Tables 4.2.6.8 and 6.1.1.4'
N N 0.0061 0.0033 'International Tables Vol C Tables 4.2.6.8 and 6.1.1.4'
O O 0.0106 0.0060 'International Tables Vol C Tables 4.2.6.8 and 6.1.1.4'

loop_
_geom_angle_atom_site_label_1
_geom_angle_atom_site_label_2
_geom_angle_atom_site_label_3
_geom_angle
_geom_angle_site_symmetry_1
_geom_angle_site_symmetry_3
_geom_angle_publ_flag
N1 C1 C2 123.6(2) . . ?
N1 C1 H1 118.2 . . ?
C2 C1 H1 118.2 . . ?
C3 C2 C1 118.9(2) . . ?
C3 C2 N3 121.9(2) . . ?
C1 C2 N3 119.2(2) . . ?
C2 C3 C4 119.3(2) . . ?
C2 C3 H3 120.3 . . ?
C4 C3 H3 120.3 . . ?
C3 C4 C12 118.1(2) . . ?
C3 C4 C5 122.5(2) . . ?
C12 C4 C5 119.4(2) . . ?
C6 C5 C4 121.1(2) . . ?
C6 C5 H5 119.4 . . ?
C4 C5 H5 119.4 . . ?
C5 C6 C7 120.9(2) . . ?
C5 C6 H6 119.5 . . ?
C7 C6 H6 119.5 . . ?
C11 C7 C8 118.1(2) . . ?
C11 C7 C6 119.8(2) . . ?
C8 C7 C6 122.2(2) . . ?
C9 C8 C7 119.0(2) . . ?
C9 C8 H8 120.5 . . ?
C7 C8 H8 120.5 . . ?
C8 C9 C10 118.9(2) . . ?
C8 C9 N5 121.0(2) . . ?
C10 C9 N5 120.1(2) . . ?
N2 C10 C9 123.7(2) . . ?
N2 C10 H10 118.2 . . ?
C9 C10 H10 118.2 . . ?
N2 C11 C7 122.5(2) . . ?
N2 C11 C12 118.0(2) . . ?
C7 C11 C12 119.5(2) . . ?
N1 C12 C4 121.8(2) . . ?
N1 C12 C11 118.8(2) . . ?
C4 C12 C11 119.3(2) . . ?
N4 C13 N3 113.5(2) . . ?
N4 C13 H13 123.2 . . ?
N3 C13 H13 123.2 . . ?
C15 C14 N4 110.8(3) . . ?
C15 C14 H14 124.6 . . ?
N4 C14 H14 124.6 . . ?
C14 C15 N3 106.6(2) . . ?
C14 C15 H15 126.7 . . ?
N3 C15 H15 126.7 . . ?
N6 C16 N5 112.5(3) . . ?
N6 C16 H16 123.7 . . ?
N5 C16 H16 123.7 . . ?
C18 C17 N6 111.2(2) . . ?
C18 C17 H17 124.4 . . ?
N6 C17 H17 124.4 . . ?
C17 C18 N5 106.1(2) . . ?
C17 C18 H18 126.9 . . ?
N5 C18 H18 126.9 . . ?
C1 N1 C12 118.1(2) . . ?
C10 N2 C11 117.8(2) . . ?
C13 N3 C15 105.1(2) . . ?
C13 N3 C2 127.8(2) . . ?
C15 N3 C2 127.1(2) . . ?
C13 N4 C14 103.9(2) . . ?
C16 N5 C18 105.8(2) . . ?
C16 N5 C9 127.3(2) . . ?
C18 N5 C9 126.9(2) . . ?
C16 N6 C17 104.4(2) . . ?
H1A O1 H1B 105.7 . . ?
H2A O2 H2B 106.0 . . ?

loop_
_geom_bond_atom_site_label_1
_geom_bond_atom_site_label_2
_geom_bond_distance
_geom_bond_site_symmetry_2
_geom_bond_publ_flag
C1 N1 1.317(3) . ?
C1 C2 1.401(3) . ?
C1 H1 0.9300 . ?
C2 C3 1.358(3) . ?
C2 N3 1.424(3) . ?
C3 C4 1.400(3) . ?
C3 H3 0.9300 . ?
C4 C12 1.412(3) . ?
C4 C5 1.434(3) . ?
C5 C6 1.344(3) . ?
C5 H5 0.9300 . ?
C6 C7 1.434(3) . ?
C6 H6 0.9300 . ?
C7 C11 1.401(3) . ?
C7 C8 1.404(3) . ?
C8 C9 1.366(3) . ?
C8 H8 0.9300 . ?
C9 C10 1.401(3) . ?
C9 N5 1.422(3) . ?
C10 N2 1.316(3) . ?
C10 H10 0.9300 . ?
C11 N2 1.357(3) . ?
C11 C12 1.441(3) . ?
C12 N1 1.354(3) . ?
C13 N4 1.307(3) . ?
C13 N3 1.346(3) . ?
C13 H13 0.9300 . ?
C14 C15 1.344(3) . ?
C14 N4 1.362(3) . ?
C14 H14 0.9300 . ?
C15 N3 1.368(3) . ?
C15 H15 0.9300 . ?
C16 N6 1.310(3) . ?
C16 N5 1.362(3) . ?
C16 H16 0.9300 . ?
C17 C18 1.343(4) . ?
C17 N6 1.372(3) . ?
C17 H17 0.9300 . ?
C18 N5 1.375(3) . ?
C18 H18 0.9300 . ?
O1 H1A 0.8500 . ?
O1 H1B 0.8500 . ?
O2 H2A 0.8500 . ?
O2 H2B 0.8500 . ?

loop_
_cod_related_entry_id
_cod_related_entry_database
_cod_related_entry_code
1 ChemSpider 30660721
